data_2205406
loop_
_publ_author_name
'Jones, Peter G.'
'Bubenitschek, Peter'
'Hopf, Henning'
'Berger, Harald'

_publ_section_title
;
 9-Methylene-10,10-bis(phenylethynyl)fluorene
;
_journal_issue 4
_journal_name_full 'Acta Crystallographica Section E'
_journal_page_first o829
_journal_page_last o830
_journal_paper_doi 10.1107/S1600536805005623
_journal_volume 61
_journal_year 2005
_chemical_formula_iupac 'C30 H18'
_chemical_formula_moiety 'C30 H18'
_chemical_formula_sum 'C30 H18'
_chemical_formula_weight 378.44
_chemical_name_systematic
;
9-Methylene-10,10-bis(phenylethynyl)fluorene
;
_space_group_IT_number 33
_symmetry_cell_setting orthorhombic
_symmetry_space_group_name_Hall 'P 2c -2n'
_symmetry_space_group_name_H-M 'P n a 21'
_atom_sites_solution_hydrogens geom
_atom_sites_solution_primary direct
_atom_sites_solution_secondary difmap
_audit_creation_method SHELXL-97
_cell_angle_alpha 90.00
_cell_angle_beta 90.00
_cell_angle_gamma 90.00
_cell_formula_units_Z 4
_cell_length_a 25.824(9)
_cell_length_b 18.944(8)
_cell_length_c 4.0010(10)
_cell_measurement_reflns_used 50
_cell_measurement_temperature 173(2)
_cell_measurement_theta_max 11.5
_cell_measurement_theta_min 10
_cell_volume 1957.3(12)
_computing_cell_refinement P3
_computing_data_collection 'P3 (Nicolet, 1987)'
_computing_data_reduction 'XDISK (Nicolet, 1987)'
_computing_molecular_graphics 'XP (Siemens, 1994)'
_computing_publication_material SHELXL97
_computing_structure_refinement 'SHELXL97 (Sheldrick, 1997)'
_computing_structure_solution 'SHELXS97 (Sheldrick, 1990)'
_diffrn_ambient_temperature 173(2)
_diffrn_measured_fraction_theta_full 0.997
_diffrn_measured_fraction_theta_max 0.997
_diffrn_measurement_device_type 'Siemens R3'
_diffrn_measurement_method '\w scans'
_diffrn_radiation_monochromator graphite
_diffrn_radiation_source 'fine-focus sealed tube'
_diffrn_radiation_type MoK\a
_diffrn_radiation_wavelength 0.71073
_diffrn_reflns_av_R_equivalents 0.0659
_diffrn_reflns_av_sigmaI/netI 0.0574
_diffrn_reflns_limit_h_max 30
_diffrn_reflns_limit_h_min -30
_diffrn_reflns_limit_k_max 22
_diffrn_reflns_limit_k_min -22
_diffrn_reflns_limit_l_max 4
_diffrn_reflns_limit_l_min 0
_diffrn_reflns_number 6350
_diffrn_reflns_theta_full 25.00
_diffrn_reflns_theta_max 25.06
_diffrn_reflns_theta_min 3.16
_diffrn_standards_decay_% 0
_diffrn_standards_interval_count 147
_diffrn_standards_number 3
_exptl_absorpt_coefficient_mu 0.073
_exptl_absorpt_correction_type none
_exptl_crystal_colour yellow
_exptl_crystal_density_diffrn 1.284
_exptl_crystal_density_method 'not measured'
_exptl_crystal_description prism
_exptl_crystal_F_000 792
_exptl_crystal_size_max 0.64
_exptl_crystal_size_mid 0.22
_exptl_crystal_size_min 0.18
_refine_diff_density_max 0.205
_refine_diff_density_min -0.222
_refine_ls_extinction_method none
_refine_ls_goodness_of_fit_ref 1.098
_refine_ls_hydrogen_treatment constr
_refine_ls_matrix_type full
_refine_ls_number_parameters 271
_refine_ls_number_reflns 2004
_refine_ls_number_restraints 285
_refine_ls_restrained_S_all 1.021
_refine_ls_R_factor_all 0.0965
_refine_ls_R_factor_gt 0.0445
_refine_ls_shift/su_max 0.001
_refine_ls_shift/su_mean 0.000
_refine_ls_structure_factor_coef Fsqd
_refine_ls_weighting_details 'calc w=1/[\s^2^(Fo^2^)+(0.0598P)^2^] where P=(Fo^2^+2Fc^2^)/3'
_refine_ls_weighting_scheme calc
_refine_ls_wR_factor_gt 0.0963
_refine_ls_wR_factor_ref 0.1265
_reflns_number_gt 1320
_reflns_number_total 2004
_reflns_threshold_expression I>2\s(I)
_cod_data_source_file bt6610.cif
_cod_data_source_block 3
_cod_database_code 2205406
_cod_database_fobs_code 2205406

loop_
_symmetry_equiv_pos_as_xyz
'x, y, z'
'-x, -y, z+1/2'
'x+1/2, -y+1/2, z'
'-x+1/2, y+1/2, z+1/2'

loop_
_atom_site_label
_atom_site_fract_x
_atom_site_fract_y
_atom_site_fract_z
_atom_site_U_iso_or_equiv
_atom_site_adp_type
_atom_site_calc_flag
_atom_site_refinement_flags
_atom_site_occupancy
_atom_site_type_symbol
C1A 0.34117(12) 0.80376(18) 0.6887(10) 0.0324(9) Uani d U 1 C
C1 0.37149(14) 0.86291(18) 0.6327(12) 0.0408(10) Uani d U 1 C
H1 0.4041 0.8588 0.5249 0.049 Uiso calc R 1 H
C2 0.35326(15) 0.92867(18) 0.7372(11) 0.0451(10) Uani d U 1 C
H2 0.3735 0.9696 0.6965 0.054 Uiso calc R 1 H
C3 0.30595(15) 0.9351(2) 0.8998(11) 0.0464(10) Uani d U 1 C
H3 0.2943 0.9804 0.9687 0.056 Uiso calc R 1 H
C4 0.27568(15) 0.8764(2) 0.9624(11) 0.0453(11) Uani d U 1 C
H4 0.2436 0.8807 1.0768 0.054 Uiso calc R 1 H
C4A 0.29324(13) 0.81047(18) 0.8538(10) 0.0364(9) Uani d U 1 C
C5A 0.27044(13) 0.73986(18) 0.8941(10) 0.0366(9) Uani d U 1 C
C5 0.22494(14) 0.7190(2) 1.0490(12) 0.0445(10) Uani d U 1 C
H5 0.2020 0.7529 1.1418 0.053 Uiso calc R 1 H
C6 0.21344(14) 0.6473(2) 1.0658(11) 0.0471(11) Uani d U 1 C
H6 0.1825 0.6319 1.1718 0.057 Uiso calc R 1 H
C7 0.24712(14) 0.5984(2) 0.9279(11) 0.0447(10) Uani d U 1 C
H7 0.2389 0.5496 0.9423 0.054 Uiso calc R 1 H
C8 0.29272(13) 0.61867(19) 0.7688(11) 0.0390(9) Uani d U 1 C
H8 0.3154 0.5844 0.6753 0.047 Uiso calc R 1 H
C8A 0.30433(13) 0.69047(18) 0.7502(10) 0.0334(8) Uani d U 1 C
C9 0.34942(12) 0.72813(17) 0.6060(10) 0.0325(8) Uani d U 1 C
C10 0.38960(12) 0.70004(17) 0.4275(10) 0.0328(9) Uani d U 1 C
C11 0.39264(12) 0.62645(18) 0.3437(11) 0.0337(9) Uani d U 1 C
C12 0.39649(13) 0.56679(18) 0.2479(11) 0.0369(9) Uani d U 1 C
C13 0.39706(13) 0.49517(18) 0.1296(11) 0.0368(9) Uani d U 1 C
C14 0.35269(14) 0.45300(18) 0.1664(11) 0.0402(10) Uani d U 1 C
H14 0.3225 0.4717 0.2699 0.048 Uiso calc R 1 H
C15 0.35315(15) 0.38410(19) 0.0511(11) 0.0428(10) Uani d U 1 C
H15 0.3231 0.3556 0.0762 0.051 Uiso calc R 1 H
C16 0.39677(15) 0.35634(19) -0.1002(11) 0.0455(10) Uani d U 1 C
H16 0.3964 0.3092 -0.1817 0.055 Uiso calc R 1 H
C17 0.44102(15) 0.39708(19) -0.1329(12) 0.0472(11) Uani d U 1 C
H17 0.4712 0.3775 -0.2321 0.057 Uiso calc R 1 H
C18 0.44129(14) 0.46677(19) -0.0203(11) 0.0416(10) Uani d U 1 C
H18 0.4715 0.4949 -0.0455 0.050 Uiso calc R 1 H
C11' 0.43049(13) 0.74157(18) 0.2900(11) 0.0344(9) Uani d U 1 C
C12' 0.46466(13) 0.77370(18) 0.1565(11) 0.0341(9) Uani d U 1 C
C13' 0.50500(12) 0.81704(18) 0.0165(10) 0.0337(8) Uani d U 1 C
C14' 0.50166(14) 0.89057(18) 0.0378(12) 0.0425(10) Uani d U 1 C
H14' 0.4721 0.9120 0.1362 0.051 Uiso calc R 1 H
C15' 0.54127(15) 0.9320(2) -0.0839(12) 0.0510(11) Uani d U 1 C
H15' 0.5391 0.9819 -0.0659 0.061 Uiso calc R 1 H
C16' 0.58392(15) 0.9018(2) -0.2310(12) 0.0479(11) Uani d U 1 C
H16' 0.6111 0.9309 -0.3125 0.057 Uiso calc R 1 H
C17' 0.58760(14) 0.8292(2) -0.2614(11) 0.0447(10) Uani d U 1 C
H17' 0.6170 0.8084 -0.3648 0.054 Uiso calc R 1 H
C18' 0.54805(12) 0.78719(19) -0.1395(11) 0.0385(9) Uani d U 1 C
H18' 0.5502 0.7374 -0.1625 0.046 Uiso calc R 1 H

loop_
_atom_site_aniso_label
_atom_site_aniso_U_11
_atom_site_aniso_U_22
_atom_site_aniso_U_33
_atom_site_aniso_U_12
_atom_site_aniso_U_13
_atom_site_aniso_U_23
C1A 0.0333(19) 0.0322(18) 0.032(2) 0.0012(15) -0.0068(17) -0.0014(18)
C1 0.045(2) 0.035(2) 0.043(2) -0.0008(17) 0.000(2) -0.002(2)
C2 0.058(2) 0.032(2) 0.046(3) 0.0006(18) -0.004(2) -0.001(2)
C3 0.058(2) 0.039(2) 0.042(2) 0.0138(18) -0.002(2) -0.003(2)
C4 0.044(2) 0.048(2) 0.044(3) 0.0114(17) -0.002(2) -0.003(2)
C4A 0.0387(19) 0.0378(19) 0.033(2) 0.0033(16) -0.0050(18) -0.002(2)
C5A 0.0339(18) 0.044(2) 0.032(2) -0.0021(16) -0.0038(18) -0.002(2)
C5 0.040(2) 0.055(2) 0.038(2) 0.0010(18) 0.001(2) 0.001(2)
C6 0.038(2) 0.066(3) 0.038(3) -0.0073(19) -0.001(2) 0.004(2)
C7 0.047(2) 0.049(2) 0.038(2) -0.0116(18) -0.006(2) 0.003(2)
C8 0.040(2) 0.042(2) 0.035(2) -0.0036(16) -0.006(2) 0.003(2)
C8A 0.0346(18) 0.036(2) 0.030(2) -0.0002(15) -0.0049(17) 0.0014(19)
C9 0.0326(18) 0.0335(19) 0.031(2) 0.0011(15) -0.0037(17) -0.0028(18)
C10 0.0330(18) 0.0282(19) 0.037(2) -0.0006(15) -0.0063(18) 0.0013(18)
C11 0.0299(17) 0.0308(19) 0.041(2) -0.0012(14) -0.0015(18) 0.0007(19)
C12 0.0333(18) 0.035(2) 0.042(2) 0.0004(15) -0.005(2) -0.002(2)
C13 0.0438(19) 0.0289(18) 0.038(2) 0.0021(16) -0.002(2) 0.0033(19)
C14 0.039(2) 0.0331(19) 0.048(3) 0.0014(16) 0.005(2) -0.006(2)
C15 0.052(2) 0.035(2) 0.041(2) -0.0013(18) -0.002(2) -0.003(2)
C16 0.063(2) 0.032(2) 0.042(2) 0.0043(18) -0.006(2) -0.004(2)
C17 0.047(2) 0.047(2) 0.047(3) 0.0132(18) 0.001(2) -0.009(2)
C18 0.042(2) 0.041(2) 0.042(3) 0.0018(17) 0.002(2) -0.005(2)
C11' 0.0340(19) 0.0302(19) 0.039(2) 0.0027(15) -0.0036(18) -0.0011(19)
C12' 0.0353(19) 0.033(2) 0.034(2) 0.0009(16) -0.0032(18) -0.0044(19)
C13' 0.0331(18) 0.034(2) 0.034(2) -0.0031(15) -0.0057(18) 0.0018(18)
C14' 0.0372(19) 0.032(2) 0.058(3) -0.0001(16) -0.004(2) -0.002(2)
C15' 0.054(2) 0.039(2) 0.060(3) -0.0062(18) -0.007(2) 0.010(2)
C16' 0.043(2) 0.051(2) 0.050(3) -0.0136(19) -0.005(2) 0.013(2)
C17' 0.040(2) 0.053(2) 0.041(3) -0.0045(18) 0.001(2) 0.002(2)
C18' 0.0382(19) 0.034(2) 0.043(2) -0.0001(15) -0.004(2) 0.002(2)

loop_
_atom_type_symbol
_atom_type_description
_atom_type_scat_dispersion_real
_atom_type_scat_dispersion_imag
_atom_type_scat_source
C C 0.0033 0.0016 'International Tables Vol C Tables 4.2.6.8 and 6.1.1.4'
H H 0.0000 0.0000 'International Tables Vol C Tables 4.2.6.8 and 6.1.1.4'

loop_
_geom_angle_atom_site_label_1
_geom_angle_atom_site_label_2
_geom_angle_atom_site_label_3
_geom_angle
_geom_angle_publ_flag
C1 C1A C4A 120.0(3) ?
C1 C1A C9 131.5(3) y
C4A C1A C9 108.5(3) ?
C1A C1 C2 118.9(4) ?
C3 C2 C1 121.0(4) ?
C4 C3 C2 120.7(4) ?
C3 C4 C4A 118.6(4) ?
C4 C4A C1A 120.8(3) ?
C4 C4A C5A 130.4(3) y
C1A C4A C5A 108.7(3) ?
C5 C5A C8A 121.4(3) ?
C5 C5A C4A 130.4(3) y
C8A C5A C4A 108.2(3) ?
C5A C5 C6 118.8(4) ?
C7 C6 C5 119.9(4) ?
C6 C7 C8 121.9(3) ?
C7 C8 C8A 118.4(4) ?
C8 C8A C5A 119.6(3) ?
C8 C8A C9 131.2(3) y
C5A C8A C9 109.2(3) ?
C10 C9 C8A 127.7(3) y
C10 C9 C1A 126.9(3) y
C8A C9 C1A 105.3(3) y
C9 C10 C11' 123.3(3) y
C9 C10 C11 122.8(3) y
C11' C10 C11 113.9(3) y
C12 C11 C10 174.6(4) y
C11 C12 C13 175.8(4) y
C18 C13 C14 119.5(3) ?
C18 C13 C12 120.9(3) ?
C14 C13 C12 119.6(3) ?
C15 C14 C13 119.6(4) ?
C16 C15 C14 120.8(4) ?
C15 C16 C17 120.1(4) ?
C16 C17 C18 120.1(4) ?
C17 C18 C13 119.9(4) ?
C12' C11' C10 175.8(4) y
C11' C12' C13' 175.1(4) y
C18' C13' C14' 118.7(3) ?
C18' C13' C12' 121.3(3) ?
C14' C13' C12' 120.0(3) ?
C15' C14' C13' 120.0(4) ?
C16' C15' C14' 120.6(4) ?
C15' C16' C17' 120.5(4) ?
C18' C17' C16' 119.3(4) ?
C17' C18' C13' 120.9(3) ?
C1A C1 H1 120.6 ?
C2 C1 H1 120.6 ?
C3 C2 H2 119.5 ?
C1 C2 H2 119.5 ?
C4 C3 H3 119.6 ?
C2 C3 H3 119.6 ?
C3 C4 H4 120.7 ?
C4A C4 H4 120.7 ?
C5A C5 H5 120.6 ?
C6 C5 H5 120.6 ?
C7 C6 H6 120.0 ?
C5 C6 H6 120.0 ?
C6 C7 H7 119.0 ?
C8 C7 H7 119.0 ?
C7 C8 H8 120.8 ?
C8A C8 H8 120.8 ?
C15 C14 H14 120.2 ?
C13 C14 H14 120.2 ?
C16 C15 H15 119.6 ?
C14 C15 H15 119.6 ?
C15 C16 H16 120.0 ?
C17 C16 H16 120.0 ?
C16 C17 H17 120.0 ?
C18 C17 H17 120.0 ?
C17 C18 H18 120.0 ?
C13 C18 H18 120.0 ?
C15' C14' H14' 120.0 ?
C13' C14' H14' 120.0 ?
C16' C15' H15' 119.7 ?
C14' C15' H15' 119.7 ?
C15' C16' H16' 119.8 ?
C17' C16' H16' 119.8 ?
C18' C17' H17' 120.3 ?
C16' C17' H17' 120.3 ?
C17' C18' H18' 119.6 ?
C13' C18' H18' 119.6 ?

loop_
_geom_bond_atom_site_label_1
_geom_bond_atom_site_label_2
_geom_bond_distance
_geom_bond_publ_flag
C1A C1 1.385(4) ?
C1A C4A 1.409(5) ?
C1A C9 1.486(5) ?
C1 C2 1.396(5) ?
C2 C3 1.389(5) ?
C3 C4 1.383(5) ?
C4 C4A 1.398(5) ?
C4A C5A 1.470(5) ?
C5A C5 1.386(5) ?
C5A C8A 1.405(5) ?
C5 C6 1.392(5) ?
C6 C7 1.385(5) ?
C7 C8 1.392(5) ?
C8 C8A 1.395(5) ?
C8A C9 1.482(5) ?
C9 C10 1.367(5) y
C10 C11' 1.427(5) ?
C10 C11 1.436(5) ?
C11 C12 1.197(4) y
C12 C13 1.437(5) ?
C13 C18 1.398(5) ?
C13 C14 1.405(4) ?
C14 C15 1.384(5) ?
C15 C16 1.383(5) ?
C16 C17 1.385(5) ?
C17 C18 1.395(5) ?
C11' C12' 1.198(5) y
C12' C13' 1.440(5) ?
C13' C18' 1.395(5) ?
C13' C14' 1.398(4) ?
C14' C15' 1.378(5) ?
C15' C16' 1.374(5) ?
C16' C17' 1.385(5) ?
C17' C18' 1.383(5) ?
C1 H1 0.9500 ?
C2 H2 0.9500 ?
C3 H3 0.9500 ?
C4 H4 0.9500 ?
C5 H5 0.9500 ?
C6 H6 0.9500 ?
C7 H7 0.9500 ?
C8 H8 0.9500 ?
C14 H14 0.9500 ?
C15 H15 0.9500 ?
C16 H16 0.9500 ?
C17 H17 0.9500 ?
C18 H18 0.9500 ?
C14' H14' 0.9500 ?
C15' H15' 0.9500 ?
C16' H16' 0.9500 ?
C17' H17' 0.9500 ?
C18' H18' 0.9500 ?

loop_
_geom_torsion_atom_site_label_1
_geom_torsion_atom_site_label_2
_geom_torsion_atom_site_label_3
_geom_torsion_atom_site_label_4
_geom_torsion
_geom_torsion_publ_flag
C4A C1A C1 C2 -1.1(6) ?
C9 C1A C1 C2 179.4(4) ?
C1A C1 C2 C3 1.1(6) ?
C1 C2 C3 C4 0.0(6) ?
C2 C3 C4 C4A -1.0(6) ?
C3 C4 C4A C1A 1.0(6) ?
C3 C4 C4A C5A 177.8(4) ?
C1 C1A C4A C4 0.1(6) ?
C9 C1A C4A C4 179.7(4) ?
C1 C1A C4A C5A -177.4(4) ?
C9 C1A C4A C5A 2.3(4) ?
C4 C4A C5A C5 0.6(7) ?
C1A C4A C5A C5 177.7(4) ?
C4 C4A C5A C8A -177.7(4) ?
C1A C4A C5A C8A -0.6(4) ?
C8A C5A C5 C6 1.1(6) ?
C4A C5A C5 C6 -176.9(4) ?
C5A C5 C6 C7 -0.3(6) ?
C5 C6 C7 C8 -0.3(7) ?
C6 C7 C8 C8A 0.1(6) ?
C7 C8 C8A C5A 0.7(6) ?
C7 C8 C8A C9 178.7(4) ?
C5 C5A C8A C8 -1.4(6) ?
C4A C5A C8A C8 177.1(4) ?
C5 C5A C8A C9 -179.7(4) ?
C4A C5A C8A C9 -1.3(4) ?
C8 C8A C9 C10 5.9(7) ?
C5A C8A C9 C10 -176.0(4) ?
C8 C8A C9 C1A -175.5(4) ?
C5A C8A C9 C1A 2.6(4) ?
C1 C1A C9 C10 -4.8(7) ?
C4A C1A C9 C10 175.6(4) ?
C1 C1A C9 C8A 176.6(4) ?
C4A C1A C9 C8A -3.0(4) ?
C8A C9 C10 C11' 177.9(4) y
C1A C9 C10 C11' -0.4(6) y
C8A C9 C10 C11 2.0(6) y
C1A C9 C10 C11 -176.3(4) y
C12 C13 C14 C15 179.7(4) ?
C13 C14 C15 C16 0.0(6) ?
C14 C15 C16 C17 1.1(6) ?
C15 C16 C17 C18 -1.5(7) ?
C16 C17 C18 C13 0.8(7) ?
C14 C13 C18 C17 0.2(6) ?
C12 C13 C18 C17 179.9(4) ?
C18' C13' C14' C15' -2.2(7) ?
C12' C13' C14' C15' 177.3(4) ?
C13' C14' C15' C16' 0.9(7) ?
C14' C15' C16' C17' 0.5(7) ?
C15' C16' C17' C18' -0.5(7) ?
C16' C17' C18' C13' -0.8(6) ?
C14' C13' C18' C17' 2.1(6) ?
C12' C13' C18' C17' -177.4(4) ?

loop_
_cod_related_entry_id
_cod_related_entry_database
_cod_related_entry_code
1 ChemSpider 9409355
